data_7027416
loop_
_publ_author_name
'Hou, Hongwei'
'Zheng, Hegen'
'Ang, How Ghee'
'Fan, Yaoting'
'Low, Michael K. M.'
'Zhu, Yu'
'Wang, Wenling'
'Xin, Xinquan'
'Ji, Wei'
'Wong, Wing-Tak'

_publ_section_title
;
 Synthesis, crystal structure and nonlinear optical properties of two
 novel linear cluster polymers {[MoOS3Cu3(CN)(py)3]&#x00B7;0.5C6H6}n and
 [WOS3Cu3(CN)(py)4]n
;
_journal_issue 17
_journal_name_full 'Journal of the Chemical Society, Dalton Transactions'
_journal_page_first 2953
_journal_paper_doi 10.1039/a902352f
_journal_year 1999
_chemical_formula_sum 'C21 H20 Cu3 N5 O S3 W'
_chemical_formula_weight 829.07
_chemical_name_systematic
; 
 ? 
;
_space_group_IT_number 14
_symmetry_cell_setting monoclinic
_symmetry_space_group_name_Hall '-P 2yn'
_symmetry_space_group_name_H-M 'P 1 21/n 1'
_atom_sites_solution_hydrogens geom
_atom_sites_solution_primary direct
_atom_sites_solution_secondary difmap
_audit_creation_method SHELXL-97
_cell_angle_alpha 90.00
_cell_angle_beta 95.09(3)
_cell_angle_gamma 90.00
_cell_formula_units_Z 4
_cell_length_a 13.023(3)
_cell_length_b 12.199(2)
_cell_length_c 17.579(4)
_cell_measurement_temperature 291(2)
_cell_volume 2781.7(10)
_computing_cell_refinement raxis
_computing_data_collection raxis
_computing_data_reduction raxis
_computing_molecular_graphics texsan
_computing_publication_material texsan
_computing_structure_refinement 'SHELXL-97 (Sheldrick, 1997)'
_computing_structure_solution 'SHELXS-97 (Sheldrick, 1990)'
_diffrn_ambient_temperature 291(2)
_diffrn_detector_area_resol_mean 100
_diffrn_measured_fraction_theta_full 0.877
_diffrn_measured_fraction_theta_max 0.877
_diffrn_measurement_device_type 'Rigaku raxis-IV'
_diffrn_measurement_method 'oscillation frames'
_diffrn_radiation_monochromator graphite
_diffrn_radiation_source 'fine-focus sealed tube'
_diffrn_radiation_type MoK\a
_diffrn_radiation_wavelength 0.71073
_diffrn_reflns_av_R_equivalents 0.0000
_diffrn_reflns_av_sigmaI/netI 0.0564
_diffrn_reflns_limit_h_max 16
_diffrn_reflns_limit_h_min 0
_diffrn_reflns_limit_k_max 14
_diffrn_reflns_limit_k_min 0
_diffrn_reflns_limit_l_max 20
_diffrn_reflns_limit_l_min -22
_diffrn_reflns_number 3708
_diffrn_reflns_theta_full 27.57
_diffrn_reflns_theta_max 27.57
_diffrn_reflns_theta_min 1.87
_exptl_absorpt_coefficient_mu 6.632
_exptl_absorpt_correction_T_max 0.967
_exptl_absorpt_correction_T_min 0.862
_exptl_absorpt_correction_type abscor
_exptl_crystal_colour orange
_exptl_crystal_density_diffrn 1.980
_exptl_crystal_density_method 'not measured'
_exptl_crystal_description prismatic
_exptl_crystal_F_000 1592
_exptl_crystal_size_max 0.80
_exptl_crystal_size_mid 0.60
_exptl_crystal_size_min 0.40
_refine_diff_density_max 2.078
_refine_diff_density_min -1.954
_refine_diff_density_rms 0.278
_refine_ls_extinction_coef 0.0058(5)
_refine_ls_extinction_expression Fc^*^=kFc[1+0.001xFc^2^\l^3^/sin(2\q)]^-1/4^
_refine_ls_extinction_method SHELXL
_refine_ls_goodness_of_fit_ref 1.139
_refine_ls_hydrogen_treatment fixed
_refine_ls_matrix_type full
_refine_ls_number_parameters 308
_refine_ls_number_reflns 3708
_refine_ls_number_restraints 0
_refine_ls_restrained_S_all 1.139
_refine_ls_R_factor_all 0.1044
_refine_ls_R_factor_gt 0.0865
_refine_ls_shift/su_max 0.000
_refine_ls_shift/su_mean 0.000
_refine_ls_structure_factor_coef Fsqd
_refine_ls_weighting_details 'calc w=1/[\s^2^(Fo^2^)+(0.1660P)^2^+5.2200P] where P=(Fo^2^+2Fc^2^)/3'
_refine_ls_weighting_scheme calc
_refine_ls_wR_factor_gt 0.2257
_refine_ls_wR_factor_ref 0.2513
_reflns_number_gt 3127
_reflns_number_total 3708
_reflns_threshold_expression >2sigma(I)
_cod_data_source_file 902352fsup1.cif
_cod_data_source_block p21n
_cod_depositor_comments
;
The following automatic conversions were performed:
'_atom_site_symetry_multiplicity' tag replaced with
'_atom_site_symmetry_multiplicity'.

Automatic conversion script
Id: cif_correct_tags 1440 2010-10-19 06:21:57Z saulius 

The following automatic conversions were performed:

'_symmetry_cell_setting' value 'MONOCLINIC' changed to 'monoclinic'
according to /home/saulius/struct/CIF-dictionaries/cif_core.dic
dictionary named 'cif_core.dic' version 2.4.2 from 2011-04-26.

Automatic conversion script
Id: cif_fix_values 1891 2012-01-12 08:04:46Z andrius 
;
_cod_original_sg_symbol_H-M P2(1)/n
_cod_database_code 7027416

loop_
_symmetry_equiv_pos_as_xyz
'x, y, z'
'-x+1/2, y+1/2, -z+1/2'
'-x, -y, -z'
'x-1/2, -y-1/2, z-1/2'

loop_
_atom_site_label
_atom_site_type_symbol
_atom_site_fract_x
_atom_site_fract_y
_atom_site_fract_z
_atom_site_U_iso_or_equiv
_atom_site_adp_type
_atom_site_occupancy
_atom_site_symmetry_multiplicity
_atom_site_calc_flag
_atom_site_refinement_flags
W1 W -0.45859(3) 0.18219(4) -0.29603(3) 0.05887(15) Uani 1 1 d .
Cu1 Cu -0.54314(13) 0.25928(14) -0.43109(10) 0.0755(5) Uani 1 1 d .
Cu2 Cu -0.61229(11) 0.03317(13) -0.28605(10) 0.0719(5) Uani 1 1 d .
Cu3 Cu -0.54831(11) 0.34730(13) -0.21953(10) 0.0685(4) Uani 1 1 d .
S1 S -0.5318(3) 0.0794(3) -0.39331(19) 0.0700(9) Uani 1 1 d .
S2 S -0.5493(2) 0.1579(3) -0.19421(19) 0.0664(9) Uani 1 1 d .
S3 S -0.4664(3) 0.3603(3) -0.3294(2) 0.0709(9) Uani 1 1 d .
N1 N -0.6838(9) 0.3201(9) -0.4702(7) 0.077(3) Uani 1 1 d .
N2 N -0.4470(9) 0.2830(10) -0.5160(7) 0.083(3) Uani 1 1 d .
N3 N -0.5245(8) -0.1149(9) -0.2418(8) 0.087(4) Uani 1 1 d .
N4 N -0.4314(8) 0.3951(8) -0.1328(6) 0.074(3) Uani 1 1 d .
N5 N -0.6752(10) 0.4360(10) -0.2124(7) 0.088(4) Uani 1 1 d .
O1 O -0.3352(6) 0.1420(8) -0.2738(5) 0.074(3) Uani 1 1 d .
C1 C -0.7483(13) 0.3524(17) -0.4215(9) 0.113(6) Uani 1 1 d .
H1A H -0.7300 0.3459 -0.3694 0.136 Uiso 1 1 calc R
C2 C -0.8442(12) 0.3966(18) -0.4472(13) 0.127(8) Uani 1 1 d .
H2A H -0.8926 0.4133 -0.4131 0.153 Uiso 1 1 calc R
C3 C -0.8646(13) 0.4143(17) -0.5233(12) 0.128(7) Uani 1 1 d .
H3A H -0.9236 0.4527 -0.5409 0.154 Uiso 1 1 calc R
C4 C -0.8008(13) 0.3770(15) -0.5736(9) 0.104(6) Uani 1 1 d .
H4A H -0.8169 0.3840 -0.6260 0.125 Uiso 1 1 calc R
C5 C -0.7107(13) 0.3283(12) -0.5442(11) 0.096(5) Uani 1 1 d .
H5A H -0.6666 0.2998 -0.5780 0.115 Uiso 1 1 calc R
C6 C -0.4442(11) 0.3732(12) -0.5581(9) 0.089(5) Uani 1 1 d .
H6A H -0.4971 0.4234 -0.5539 0.107 Uiso 1 1 calc R
C7 C -0.3754(11) 0.3990(15) -0.6044(10) 0.106(6) Uani 1 1 d .
H7A H -0.3818 0.4644 -0.6316 0.127 Uiso 1 1 calc R
C8 C -0.2924(17) 0.3298(17) -0.6137(15) 0.155(9) Uani 1 1 d .
H8A H -0.2444 0.3435 -0.6486 0.186 Uiso 1 1 calc R
C9 C -0.2875(15) 0.2380(16) -0.5660(11) 0.120(6) Uani 1 1 d .
H9A H -0.2302 0.1922 -0.5635 0.144 Uiso 1 1 calc R
C10 C -0.3695(12) 0.2153(14) -0.5218(9) 0.094(5) Uani 1 1 d .
H10A H -0.3691 0.1493 -0.4953 0.113 Uiso 1 1 calc R
C11 C -0.4193(12) -0.1122(12) -0.2255(13) 0.145(7) Uani 1 1 d .
H11A H -0.3858 -0.0463 -0.2332 0.174 Uiso 1 1 calc R
C12 C -0.3631(17) -0.1947(17) -0.200(2) 0.213(15) Uani 1 1 d .
H12A H -0.2932 -0.1858 -0.1855 0.255 Uiso 1 1 calc R
C13 C -0.409(2) -0.294(2) -0.196(2) 0.208(14) Uani 1 1 d .
H13A H -0.3684 -0.3551 -0.1828 0.249 Uiso 1 1 calc R
C14 C -0.507(2) -0.3037(14) -0.2086(14) 0.162(11) Uani 1 1 d .
H14A H -0.5376 -0.3720 -0.2052 0.195 Uiso 1 1 calc R
C15 C -0.5669(15) -0.2107(14) -0.2279(12) 0.107(6) Uani 1 1 d .
H15A H -0.6383 -0.2165 -0.2311 0.129 Uiso 1 1 calc R
C16 C -0.3348(11) 0.4279(12) -0.1453(10) 0.087(4) Uani 1 1 d .
H16A H -0.3195 0.4351 -0.1957 0.104 Uiso 1 1 calc R
C17 C -0.2583(12) 0.4511(15) -0.0892(10) 0.108(6) Uani 1 1 d .
H17A H -0.1932 0.4733 -0.1008 0.129 Uiso 1 1 calc R
C18 C -0.2814(14) 0.4404(15) -0.0168(11) 0.127(7) Uani 1 1 d .
H18A H -0.2304 0.4520 0.0229 0.153 Uiso 1 1 calc R
C19 C -0.3741(14) 0.4141(17) -0.0009(10) 0.124(7) Uani 1 1 d .
H19A H -0.3909 0.4162 0.0494 0.149 Uiso 1 1 calc R
C20 C -0.4488(15) 0.3825(15) -0.0596(9) 0.105(6) Uani 1 1 d .
H20A H -0.5108 0.3526 -0.0472 0.126 Uiso 1 1 calc R
C21 C -0.7519(8) 0.4815(10) -0.2091(7) 0.064(3) Uani 1 1 d .

loop_
_atom_site_aniso_label
_atom_site_aniso_U_11
_atom_site_aniso_U_22
_atom_site_aniso_U_33
_atom_site_aniso_U_23
_atom_site_aniso_U_13
_atom_site_aniso_U_12
W1 0.0588(3) 0.0447(2) 0.0726(3) 0.0039(2) 0.0028(2) -0.00130(19)
Cu1 0.0824(10) 0.0670(10) 0.0772(10) 0.0085(8) 0.0072(8) 0.0055(8)
Cu2 0.0658(8) 0.0592(8) 0.0903(10) 0.0019(7) 0.0050(8) -0.0080(7)
Cu3 0.0647(8) 0.0551(8) 0.0847(10) -0.0009(7) 0.0018(8) 0.0056(7)
S1 0.0803(19) 0.0562(17) 0.0722(19) -0.0010(14) 0.0000(16) 0.0003(15)
S2 0.0698(18) 0.0527(16) 0.077(2) 0.0044(13) 0.0057(17) -0.0041(13)
S3 0.0780(19) 0.0466(15) 0.088(2) 0.0097(15) 0.0074(16) -0.0027(15)
N1 0.081(7) 0.075(7) 0.073(7) 0.000(5) -0.003(6) -0.002(5)
N2 0.101(8) 0.068(6) 0.083(7) 0.019(6) 0.020(6) 0.021(6)
N3 0.072(6) 0.053(6) 0.135(10) 0.024(6) 0.011(7) 0.009(5)
N4 0.072(6) 0.051(5) 0.095(7) 0.003(5) -0.011(6) 0.000(5)
N5 0.116(8) 0.063(7) 0.085(7) 0.006(6) 0.000(7) -0.013(7)
O1 0.051(4) 0.077(5) 0.094(6) 0.018(5) 0.006(4) 0.001(4)
C1 0.119(11) 0.156(15) 0.067(9) -0.012(9) 0.023(9) 0.057(11)
C2 0.075(9) 0.141(17) 0.165(18) -0.002(15) 0.002(11) 0.018(11)
C3 0.104(11) 0.111(13) 0.160(18) -0.007(12) -0.037(12) 0.040(10)
C4 0.127(12) 0.105(12) 0.074(9) -0.015(8) -0.024(9) 0.018(11)
C5 0.105(10) 0.074(9) 0.101(11) -0.003(7) -0.036(9) 0.020(8)
C6 0.099(10) 0.062(8) 0.109(11) 0.023(8) 0.027(9) 0.013(8)
C7 0.092(9) 0.091(11) 0.140(13) 0.036(10) 0.038(10) 0.007(9)
C8 0.140(14) 0.113(15) 0.23(2) 0.058(13) 0.107(14) 0.020(12)
C9 0.122(12) 0.111(13) 0.131(14) 0.019(11) 0.039(11) 0.053(11)
C10 0.104(11) 0.094(10) 0.087(10) 0.017(8) 0.017(9) 0.024(9)
C11 0.091(10) 0.063(7) 0.28(2) 0.097(10) 0.012(12) 0.030(7)
C12 0.093(12) 0.111(15) 0.45(4) 0.11(2) 0.094(19) 0.027(11)
C13 0.153(18) 0.128(19) 0.32(4) 0.05(2) -0.09(2) 0.022(16)
C14 0.26(3) 0.039(9) 0.18(2) 0.018(10) -0.04(2) 0.000(13)
C15 0.111(11) 0.061(9) 0.151(15) -0.010(10) 0.018(11) -0.001(9)
C16 0.088(9) 0.063(8) 0.111(11) 0.017(8) 0.014(8) 0.011(7)
C17 0.094(9) 0.105(12) 0.115(12) 0.009(10) -0.046(9) -0.023(9)
C18 0.139(11) 0.080(11) 0.146(15) 0.015(9) -0.088(11) -0.005(10)
C19 0.129(13) 0.131(14) 0.104(12) -0.050(10) -0.031(11) 0.006(12)
C20 0.142(14) 0.094(12) 0.080(10) -0.006(9) 0.010(10) -0.010(11)
C21 0.056(6) 0.054(6) 0.081(8) -0.002(6) 0.003(6) 0.016(5)

loop_
_atom_type_symbol
_atom_type_description
_atom_type_scat_dispersion_real
_atom_type_scat_dispersion_imag
_atom_type_scat_source
C C 0.0033 0.0016 'International Tables Vol C Tables 4.2.6.8 and 6.1.1.4'
H H 0.0000 0.0000 'International Tables Vol C Tables 4.2.6.8 and 6.1.1.4'
N N 0.0061 0.0033 'International Tables Vol C Tables 4.2.6.8 and 6.1.1.4'
O O 0.0106 0.0060 'International Tables Vol C Tables 4.2.6.8 and 6.1.1.4'
S S 0.1246 0.1234 'International Tables Vol C Tables 4.2.6.8 and 6.1.1.4'
Cu Cu 0.3201 1.2651 'International Tables Vol C Tables 4.2.6.8 and 6.1.1.4'
W W -0.8490 6.8722 'International Tables Vol C Tables 4.2.6.8 and 6.1.1.4'

loop_
_geom_angle_atom_site_label_1
_geom_angle_atom_site_label_2
_geom_angle_atom_site_label_3
_geom_angle
_geom_angle_site_symmetry_1
_geom_angle_site_symmetry_3
O1 W1 S2 109.5(3) . .
O1 W1 S3 111.1(3) . .
S2 W1 S3 108.63(13) . .
O1 W1 S1 110.0(3) . .
S2 W1 S1 108.22(12) . .
S3 W1 S1 109.41(12) . .
O1 W1 Cu1 127.5(3) . .
S2 W1 Cu1 122.97(9) . .
S3 W1 Cu1 55.15(10) . .
S1 W1 Cu1 54.26(9) . .
O1 W1 Cu2 118.7(3) . .
S2 W1 Cu2 54.53(9) . .
S3 W1 Cu2 130.20(9) . .
S1 W1 Cu2 54.21(10) . .
Cu1 W1 Cu2 92.55(5) . .
O1 W1 Cu3 122.5(3) . .
S2 W1 Cu3 55.21(9) . .
S3 W1 Cu3 53.61(10) . .
S1 W1 Cu3 127.52(9) . .
Cu1 W1 Cu3 90.98(5) . .
Cu2 W1 Cu3 96.39(5) . .
N1 Cu1 N2 106.9(5) . .
N1 Cu1 S1 118.6(3) . .
N2 Cu1 S1 108.5(3) . .
N1 Cu1 S3 112.3(3) . .
N2 Cu1 S3 103.7(4) . .
S1 Cu1 S3 105.81(13) . .
N1 Cu1 W1 135.1(4) . .
N2 Cu1 W1 117.5(3) . .
S1 Cu1 W1 53.17(9) . .
S3 Cu1 W1 52.64(9) . .
C21 Cu2 N3 101.2(5) 2_344 .
C21 Cu2 S1 122.8(4) 2_344 .
N3 Cu2 S1 103.1(3) . .
C21 Cu2 S2 121.9(4) 2_344 .
N3 Cu2 S2 98.6(3) . .
S1 Cu2 S2 104.52(13) . .
C21 Cu2 W1 156.8(4) 2_344 .
N3 Cu2 W1 101.9(3) . .
S1 Cu2 W1 52.69(9) . .
S2 Cu2 W1 52.31(9) . .
N5 Cu3 N4 110.5(4) . .
N5 Cu3 S3 117.8(4) . .
N4 Cu3 S3 103.1(3) . .
N5 Cu3 S2 120.3(4) . .
N4 Cu3 S2 98.5(3) . .
S3 Cu3 S2 103.78(13) . .
N5 Cu3 W1 145.5(3) . .
N4 Cu3 W1 104.0(3) . .
S3 Cu3 W1 52.21(9) . .
S2 Cu3 W1 51.75(9) . .
W1 S1 Cu1 72.57(11) . .
W1 S1 Cu2 73.09(11) . .
Cu1 S1 Cu2 116.62(15) . .
W1 S2 Cu2 73.16(11) . .
W1 S2 Cu3 73.04(11) . .
Cu2 S2 Cu3 121.40(15) . .
W1 S3 Cu3 74.18(11) . .
W1 S3 Cu1 72.21(11) . .
Cu3 S3 Cu1 114.24(15) . .
C1 N1 C5 119.4(14) . .
C1 N1 Cu1 119.8(11) . .
C5 N1 Cu1 120.8(11) . .
C10 N2 C6 114.8(13) . .
C10 N2 Cu1 119.3(10) . .
C6 N2 Cu1 124.8(10) . .
C15 N3 C11 114.0(13) . .
C15 N3 Cu2 124.6(11) . .
C11 N3 Cu2 121.4(9) . .
C20 N4 C16 115.3(13) . .
C20 N4 Cu3 119.1(10) . .
C16 N4 Cu3 125.3(10) . .
C21 N5 Cu3 175.8(11) . .
N1 C1 C2 120.8(16) . .
C3 C2 C1 118.0(18) . .
C4 C3 C2 121.0(16) . .
C3 C4 C5 117.1(16) . .
N1 C5 C4 123.1(17) . .
C7 C6 N2 127.1(15) . .
C6 C7 C8 120.7(17) . .
C7 C8 C9 114.3(19) . .
C8 C9 C10 119.5(17) . .
N2 C10 C9 123.1(16) . .
C12 C11 N3 124.9(16) . .
C11 C12 C13 118(2) . .
C14 C13 C12 121(2) . .
C13 C14 C15 119(2) . .
N3 C15 C14 121.7(19) . .
N4 C16 C17 124.9(16) . .
C18 C17 C16 117.0(16) . .
C19 C18 C17 121.2(16) . .
C18 C19 C20 120.3(19) . .
N4 C20 C19 120.7(17) . .
N5 C21 Cu2 169.3(11) . 2_354

loop_
_geom_bond_atom_site_label_1
_geom_bond_atom_site_label_2
_geom_bond_distance
_geom_bond_site_symmetry_2
W1 O1 1.693(8) .
W1 S2 2.250(3) .
W1 S3 2.251(3) .
W1 S1 2.262(3) .
W1 Cu1 2.6963(18) .
W1 Cu2 2.7211(16) .
W1 Cu3 2.7403(18) .
Cu1 N1 2.038(12) .
Cu1 N2 2.053(12) .
Cu1 S1 2.294(4) .
Cu1 S3 2.324(4) .
Cu2 C21 1.872(11) 2_344
Cu2 N3 2.240(11) .
Cu2 S1 2.307(4) .
Cu2 S2 2.315(4) .
Cu3 N5 1.988(13) .
Cu3 N4 2.137(10) .
Cu3 S3 2.293(4) .
Cu3 S2 2.353(4) .
N1 C1 1.31(2) .
N1 C5 1.32(2) .
N2 C10 1.314(19) .
N2 C6 1.327(18) .
N3 C15 1.32(2) .
N3 C11 1.375(18) .
N4 C20 1.336(19) .
N4 C16 1.357(17) .
N5 C21 1.150(16) .
C1 C2 1.40(2) .
C2 C3 1.36(3) .
C3 C4 1.34(3) .
C4 C5 1.38(2) .
C6 C7 1.30(2) .
C7 C8 1.39(3) .
C8 C9 1.40(3) .
C9 C10 1.40(3) .
C11 C12 1.30(2) .
C12 C13 1.35(3) .
C13 C14 1.28(4) .
C14 C15 1.40(3) .
C16 C17 1.37(2) .
C17 C18 1.34(3) .
C18 C19 1.30(3) .
C19 C20 1.41(2) .
C21 Cu2 1.872(11) 2_354

loop_
_geom_torsion_atom_site_label_1
_geom_torsion_atom_site_label_2
_geom_torsion_atom_site_label_3
_geom_torsion_atom_site_label_4
_geom_torsion
_geom_torsion_site_symmetry_1
_geom_torsion_site_symmetry_4
O1 W1 Cu1 N1 -175.8(6) . .
S2 W1 Cu1 N1 5.9(5) . .
S3 W1 Cu1 N1 -84.8(5) . .
S1 W1 Cu1 N1 95.5(5) . .
Cu2 W1 Cu1 N1 54.4(5) . .
Cu3 W1 Cu1 N1 -42.1(5) . .
O1 W1 Cu1 N2 -4.6(6) . .
S2 W1 Cu1 N2 177.1(4) . .
S3 W1 Cu1 N2 86.4(4) . .
S1 W1 Cu1 N2 -93.3(4) . .
Cu2 W1 Cu1 N2 -134.4(4) . .
Cu3 W1 Cu1 N2 129.1(4) . .
O1 W1 Cu1 S1 88.7(4) . .
S2 W1 Cu1 S1 -89.57(15) . .
S3 W1 Cu1 S1 179.73(16) . .
Cu2 W1 Cu1 S1 -41.13(11) . .
Cu3 W1 Cu1 S1 -137.57(12) . .
O1 W1 Cu1 S3 -91.0(4) . .
S2 W1 Cu1 S3 90.70(15) . .
S1 W1 Cu1 S3 -179.73(16) . .
Cu2 W1 Cu1 S3 139.14(12) . .
Cu3 W1 Cu1 S3 42.70(12) . .
O1 W1 Cu2 C21 178.1(11) . 2_344
S2 W1 Cu2 C21 83.7(10) . 2_344
S3 W1 Cu2 C21 -1.2(10) . 2_344
S1 W1 Cu2 C21 -87.1(10) . 2_344
Cu1 W1 Cu2 C21 -45.9(10) . 2_344
Cu3 W1 Cu2 C21 45.4(10) . 2_344
O1 W1 Cu2 N3 2.6(5) . .
S2 W1 Cu2 N3 -91.8(4) . .
S3 W1 Cu2 N3 -176.7(4) . .
S1 W1 Cu2 N3 97.5(4) . .
Cu1 W1 Cu2 N3 138.7(4) . .
Cu3 W1 Cu2 N3 -130.1(4) . .
O1 W1 Cu2 S1 -94.9(4) . .
S2 W1 Cu2 S1 170.74(15) . .
S3 W1 Cu2 S1 85.83(17) . .
Cu1 W1 Cu2 S1 41.16(11) . .
Cu3 W1 Cu2 S1 132.44(11) . .
O1 W1 Cu2 S2 94.4(4) . .
S3 W1 Cu2 S2 -84.91(17) . .
S1 W1 Cu2 S2 -170.74(15) . .
Cu1 W1 Cu2 S2 -129.58(11) . .
Cu3 W1 Cu2 S2 -38.30(11) . .
O1 W1 Cu3 N5 178.6(7) . .
S2 W1 Cu3 N5 -89.2(6) . .
S3 W1 Cu3 N5 85.1(6) . .
S1 W1 Cu3 N5 -2.3(6) . .
Cu1 W1 Cu3 N5 41.4(6) . .
Cu2 W1 Cu3 N5 -51.3(6) . .
O1 W1 Cu3 N4 -2.4(5) . .
S2 W1 Cu3 N4 89.8(3) . .
S3 W1 Cu3 N4 -95.8(3) . .
S1 W1 Cu3 N4 176.8(3) . .
Cu1 W1 Cu3 N4 -139.6(3) . .
Cu2 W1 Cu3 N4 127.8(3) . .
O1 W1 Cu3 S3 93.5(4) . .
S2 W1 Cu3 S3 -174.34(14) . .
S1 W1 Cu3 S3 -87.40(16) . .
Cu1 W1 Cu3 S3 -43.74(11) . .
Cu2 W1 Cu3 S3 -136.41(12) . .
O1 W1 Cu3 S2 -92.2(4) . .
S3 W1 Cu3 S2 174.34(14) . .
S1 W1 Cu3 S2 86.94(15) . .
Cu1 W1 Cu3 S2 130.60(10) . .
Cu2 W1 Cu3 S2 37.93(10) . .
O1 W1 S1 Cu1 -122.5(3) . .
S2 W1 S1 Cu1 117.96(11) . .
S3 W1 S1 Cu1 -0.24(14) . .
Cu2 W1 S1 Cu1 125.90(12) . .
Cu3 W1 S1 Cu1 58.27(13) . .
O1 W1 S1 Cu2 111.6(3) . .
S2 W1 S1 Cu2 -7.93(13) . .
S3 W1 S1 Cu2 -126.13(12) . .
Cu1 W1 S1 Cu2 -125.90(12) . .
Cu3 W1 S1 Cu2 -67.63(12) . .
N1 Cu1 S1 W1 -126.9(4) . .
N2 Cu1 S1 W1 111.0(4) . .
S3 Cu1 S1 W1 0.22(13) . .
N1 Cu1 S1 Cu2 -66.8(4) . .
N2 Cu1 S1 Cu2 171.1(4) . .
S3 Cu1 S1 Cu2 60.33(18) . .
W1 Cu1 S1 Cu2 60.11(12) . .
C21 Cu2 S1 W1 152.1(5) 2_344 .
N3 Cu2 S1 W1 -95.1(3) . .
S2 Cu2 S1 W1 7.56(12) . .
C21 Cu2 S1 Cu1 92.3(5) 2_344 .
N3 Cu2 S1 Cu1 -154.9(3) . .
S2 Cu2 S1 Cu1 -52.27(18) . .
W1 Cu2 S1 Cu1 -59.83(13) . .
O1 W1 S2 Cu2 -111.9(4) . .
S3 W1 S2 Cu2 126.60(11) . .
S1 W1 S2 Cu2 7.90(13) . .
Cu1 W1 S2 Cu2 66.61(11) . .
Cu3 W1 S2 Cu2 131.41(11) . .
O1 W1 S2 Cu3 116.7(3) . .
S3 W1 S2 Cu3 -4.81(12) . .
S1 W1 S2 Cu3 -123.51(11) . .
Cu1 W1 S2 Cu3 -64.80(11) . .
Cu2 W1 S2 Cu3 -131.41(11) . .
C21 Cu2 S2 W1 -152.6(5) 2_344 .
N3 Cu2 S2 W1 98.4(3) . .
S1 Cu2 S2 W1 -7.60(12) . .
C21 Cu2 S2 Cu3 -95.4(5) 2_344 .
N3 Cu2 S2 Cu3 155.6(3) . .
S1 Cu2 S2 Cu3 49.59(19) . .
W1 Cu2 S2 Cu3 57.19(13) . .
N5 Cu3 S2 W1 139.0(4) . .
N4 Cu3 S2 W1 -101.2(3) . .
S3 Cu3 S2 W1 4.61(12) . .
N5 Cu3 S2 Cu2 81.7(4) . .
N4 Cu3 S2 Cu2 -158.5(3) . .
S3 Cu3 S2 Cu2 -52.64(19) . .
W1 Cu3 S2 Cu2 -57.25(14) . .
O1 W1 S3 Cu3 -115.6(4) . .
S2 W1 S3 Cu3 4.91(13) . .
S1 W1 S3 Cu3 122.86(12) . .
Cu1 W1 S3 Cu3 122.62(12) . .
Cu2 W1 S3 Cu3 63.78(14) . .
O1 W1 S3 Cu1 121.8(4) . .
S2 W1 S3 Cu1 -117.71(11) . .
S1 W1 S3 Cu1 0.23(14) . .
Cu2 W1 S3 Cu1 -58.84(15) . .
Cu3 W1 S3 Cu1 -122.62(12) . .
N5 Cu3 S3 W1 -140.3(4) . .
N4 Cu3 S3 W1 97.8(3) . .
S2 Cu3 S3 W1 -4.58(12) . .
N5 Cu3 S3 Cu1 -78.7(4) . .
N4 Cu3 S3 Cu1 159.3(3) . .
S2 Cu3 S3 Cu1 57.01(17) . .
W1 Cu3 S3 Cu1 61.59(12) . .
N1 Cu1 S3 W1 130.6(4) . .
N2 Cu1 S3 W1 -114.4(3) . .
S1 Cu1 S3 W1 -0.23(13) . .
N1 Cu1 S3 Cu3 67.9(4) . .
N2 Cu1 S3 Cu3 -177.1(3) . .
S1 Cu1 S3 Cu3 -62.94(18) . .
W1 Cu1 S3 Cu3 -62.71(12) . .
N2 Cu1 N1 C1 -155.4(13) . .
S1 Cu1 N1 C1 81.6(13) . .
S3 Cu1 N1 C1 -42.4(14) . .
W1 Cu1 N1 C1 16.4(15) . .
N2 Cu1 N1 C5 24.0(12) . .
S1 Cu1 N1 C5 -98.9(11) . .
S3 Cu1 N1 C5 137.1(10) . .
W1 Cu1 N1 C5 -164.1(9) . .
N1 Cu1 N2 C10 -151.5(12) . .
S1 Cu1 N2 C10 -22.4(13) . .
S3 Cu1 N2 C10 89.8(12) . .
W1 Cu1 N2 C10 35.0(13) . .
N1 Cu1 N2 C6 41.6(13) . .
S1 Cu1 N2 C6 170.7(11) . .
S3 Cu1 N2 C6 -77.2(12) . .
W1 Cu1 N2 C6 -131.9(11) . .
C21 Cu2 N3 C15 2.4(15) 2_344 .
S1 Cu2 N3 C15 -125.4(14) . .
S2 Cu2 N3 C15 127.4(14) . .
W1 Cu2 N3 C15 -179.5(14) . .
C21 Cu2 N3 C11 -176.7(14) 2_344 .
S1 Cu2 N3 C11 55.6(14) . .
S2 Cu2 N3 C11 -51.6(14) . .
W1 Cu2 N3 C11 1.5(15) . .
N5 Cu3 N4 C20 62.3(12) . .
S3 Cu3 N4 C20 -171.0(11) . .
S2 Cu3 N4 C20 -64.6(11) . .
W1 Cu3 N4 C20 -117.1(11) . .
N5 Cu3 N4 C16 -124.7(10) . .
S3 Cu3 N4 C16 2.1(11) . .
S2 Cu3 N4 C16 108.4(10) . .
W1 Cu3 N4 C16 55.9(11) . .
N4 Cu3 N5 C21 -138(16) . .
S3 Cu3 N5 C21 104(16) . .
S2 Cu3 N5 C21 -24(16) . .
W1 Cu3 N5 C21 41(16) . .
C5 N1 C1 C2 -1(3) . .
Cu1 N1 C1 C2 178.6(15) . .
N1 C1 C2 C3 -6(3) . .
C1 C2 C3 C4 9(3) . .
C2 C3 C4 C5 -5(3) . .
C1 N1 C5 C4 5(2) . .
Cu1 N1 C5 C4 -174.4(13) . .
C3 C4 C5 N1 -2(3) . .
C10 N2 C6 C7 2(2) . .
Cu1 N2 C6 C7 169.1(14) . .
N2 C6 C7 C8 -1(3) . .
C6 C7 C8 C9 -4(3) . .
C7 C8 C9 C10 8(3) . .
C6 N2 C10 C9 3(2) . .
Cu1 N2 C10 C9 -165.4(14) . .
C8 C9 C10 N2 -8(3) . .
C15 N3 C11 C12 1(3) . .
Cu2 N3 C11 C12 -180(2) . .
N3 C11 C12 C13 6(5) . .
C11 C12 C13 C14 -7(6) . .
C12 C13 C14 C15 0(5) . .
C11 N3 C15 C14 -8(3) . .
Cu2 N3 C15 C14 172.6(16) . .
C13 C14 C15 N3 8(4) . .
C20 N4 C16 C17 -2(2) . .
Cu3 N4 C16 C17 -175.3(12) . .
N4 C16 C17 C18 0(3) . .
C16 C17 C18 C19 -3(3) . .
C17 C18 C19 C20 8(3) . .
C16 N4 C20 C19 7(2) . .
Cu3 N4 C20 C19 -179.3(14) . .
C18 C19 C20 N4 -10(3) . .
Cu3 N5 C21 Cu2 -21(21) . 2_354
